data_1560310
loop_
_publ_author_name
'Mayer, Robert J.'
'Allihn, Patrick W. A.'
'Hampel, Nathalie'
'Mayer, Peter'
'Sieber, Stephan A.'
'Ofial, Armin R.'

_publ_section_title
;
 Electrophilic reactivities of cyclic enones and \a,\b-unsaturated
 lactones
;
_journal_issue 13
_journal_name_full 'Chemical Science'
_journal_page_first 4850
_journal_page_last 4865
_journal_paper_doi 10.1039/D0SC06628A
_journal_volume 12
_journal_year 2021
_chemical_formula_moiety 'C13 H11 N O2'
_chemical_formula_sum 'C13 H11 N O2'
_chemical_formula_weight 213.23
_chemical_name_common RM447
_space_group_crystal_system monoclinic
_space_group_IT_number 14
_space_group_name_Hall '-P 2ybc'
_space_group_name_H-M_alt 'P 1 21/c 1'
_atom_sites_solution_hydrogens geom
_audit_block_code C13H11NO2_wv581_mayr
_audit_creation_method 'APEX3 v2017.3-0'
_audit_update_record
;
2020-11-13 deposited with the CCDC.	2021-02-09 downloaded from the CCDC.
;
_cell_angle_alpha 90
_cell_angle_beta 100.187(2)
_cell_angle_gamma 90
_cell_formula_units_Z 4
_cell_length_a 10.6358(4)
_cell_length_b 9.5636(4)
_cell_length_c 10.4269(4)
_cell_measurement_reflns_used 4879
_cell_measurement_temperature 108.(2)
_cell_measurement_theta_max 27.0815
_cell_measurement_theta_min 2.8849
_cell_volume 1043.87(7)
_computing_cell_refinement 'SAINT V8.38A (Bruker AXS Inc., 2017)'
_computing_data_collection 'APEX3 v2016.5-0, Bruker AXS (2016)'
_computing_data_reduction 'SAINT V8.38A (Bruker AXS Inc., 2017)'
_computing_molecular_graphics 'shelXle (C.B. Huebschle, rev 833)'
_computing_structure_refinement 'SHELXL-2016/6 (Sheldrick, 2016)'
_computing_structure_solution 'SHELXT 2014/5 (Sheldrick, 2014)'
_diffrn_ambient_temperature 108.(2)
_diffrn_detector_area_resol_mean 7.3910
_diffrn_measured_fraction_theta_full 0.997
_diffrn_measured_fraction_theta_max 0.998
_diffrn_measurement_device 'fixed-chi three-circle diffractometer'
_diffrn_measurement_device_type 'Bruker D8 Venture TXS'
_diffrn_measurement_method 'mix of phi and omega scans'
_diffrn_radiation_monochromator 'focusing mirrors'
_diffrn_radiation_type MoK\a
_diffrn_radiation_wavelength 0.71073
_diffrn_reflns_av_R_equivalents 0.0344
_diffrn_reflns_av_unetI/netI 0.0279
_diffrn_reflns_Laue_measured_fraction_full 0.997
_diffrn_reflns_Laue_measured_fraction_max 0.998
_diffrn_reflns_limit_h_max 13
_diffrn_reflns_limit_h_min -13
_diffrn_reflns_limit_k_max 12
_diffrn_reflns_limit_k_min -12
_diffrn_reflns_limit_l_max 11
_diffrn_reflns_limit_l_min -13
_diffrn_reflns_number 10661
_diffrn_reflns_point_group_measured_fraction_full 0.997
_diffrn_reflns_point_group_measured_fraction_max 0.998
_diffrn_reflns_theta_full 25.242
_diffrn_reflns_theta_max 27.081
_diffrn_reflns_theta_min 2.885
_diffrn_source 'rotating anode (TXS)'
_diffrn_source_current 50
_diffrn_source_power 2.5
_diffrn_source_type 'Bruker TXS'
_diffrn_source_voltage 50
_exptl_absorpt_coefficient_mu 0.092
_exptl_absorpt_correction_T_max 0.99
_exptl_absorpt_correction_T_min 0.92
_exptl_absorpt_correction_type multi-scan
_exptl_absorpt_process_details
;
SADABS-2016/2 - Bruker AXS area detector scaling and absorption correction
;
_exptl_crystal_colour colourless
_exptl_crystal_density_diffrn 1.357
_exptl_crystal_density_method 'not measured'
_exptl_crystal_description block
_exptl_crystal_F_000 448
_exptl_crystal_size_max 0.080
_exptl_crystal_size_mid 0.060
_exptl_crystal_size_min 0.050
_refine_diff_density_max 0.243
_refine_diff_density_min -0.205
_refine_diff_density_rms 0.043
_refine_ls_extinction_method none
_refine_ls_goodness_of_fit_ref 1.036
_refine_ls_hydrogen_treatment constr
_refine_ls_matrix_type full
_refine_ls_number_parameters 145
_refine_ls_number_reflns 2298
_refine_ls_number_restraints 0
_refine_ls_restrained_S_all 1.036
_refine_ls_R_factor_all 0.0481
_refine_ls_R_factor_gt 0.0401
_refine_ls_shift/su_max 0.000
_refine_ls_shift/su_mean 0.000
_refine_ls_structure_factor_coef Fsqd
_refine_ls_weighting_details 'w=1/[\s^2^(Fo^2^)+(0.0433P)^2^+0.5066P] where P=(Fo^2^+2Fc^2^)/3'
_refine_ls_weighting_scheme calc
_refine_ls_wR_factor_gt 0.0976
_refine_ls_wR_factor_ref 0.1025
_reflns_Friedel_coverage 0.000
_reflns_number_gt 1971
_reflns_number_total 2298
_reflns_threshold_expression 'I > 2\s(I)'
_cod_data_source_file d0sc06628a2.cif
_cod_data_source_block wv581
_cod_depositor_comments
;
The following automatic conversions were performed:

data item '_exptl_absorpt_correction_type' value 'Multi-Scan' was
changed to 'multi-scan' in accordance with the
/home/data/users/saulius/crontab/automatic-downloads/rss-feeds/RSC/lib/dictionaries/cif_core.dic
dictionary named 'cif_core.dic' version 2.4.2 last updated on
2011-04-26.

Automatic conversion script
Id: cif_fix_values 7556 2019-12-06 15:28:31Z antanas 

 Adding full bibliography for 1560309--1560315.cif.
;
_cod_database_code 1560310
_shelx_estimated_absorpt_t_min 0.993
_shelx_estimated_absorpt_t_max 0.995
_shelx_space_group_comment
;
The symmetry employed for this shelxl refinement is uniquely defined
by the following loop, which should always be used as a source of
symmetry information in preference to the above space-group names.
They are only intended as comments.
;

loop_
_space_group_symop_operation_xyz
'x, y, z'
'-x, y+1/2, -z+1/2'
'-x, -y, -z'
'x, -y-1/2, z-1/2'

loop_
_atom_site_label
_atom_site_type_symbol
_atom_site_fract_x
_atom_site_fract_y
_atom_site_fract_z
_atom_site_U_iso_or_equiv
_atom_site_adp_type
_atom_site_occupancy
_atom_site_site_symmetry_order
_atom_site_calc_flag
_atom_site_refinement_flags_posn
_atom_site_refinement_flags_adp
_atom_site_refinement_flags_occupancy
_atom_site_disorder_assembly
_atom_site_disorder_group
O1 O 0.41843(9) 0.68753(11) 0.87282(9) 0.0253(2) Uani 1 1 d . . . . .
O2 O 0.44558(10) 0.85591(11) 0.73767(10) 0.0294(3) Uani 1 1 d . . . . .
N1 N 0.06818(12) 0.29812(13) -0.00227(12) 0.0280(3) Uani 1 1 d . . . . .
C1 C 0.38988(12) 0.74939(15) 0.75523(13) 0.0213(3) Uani 1 1 d . . . . .
C2 C 0.29018(12) 0.68827(14) 0.65376(13) 0.0187(3) Uani 1 1 d . . . . .
H2 H 0.250464 0.753760 0.583352 0.022 Uiso 1 1 calc R U . . .
C3 C 0.30299(12) 0.53560(14) 0.61191(12) 0.0189(3) Uani 1 1 d . . . . .
H3 H 0.378278 0.483473 0.660108 0.023 Uiso 1 1 calc R U . . .
C4 C 0.20340(12) 0.57738(14) 0.69118(13) 0.0191(3) Uani 1 1 d . . . . .
H4 H 0.113077 0.579213 0.643697 0.023 Uiso 1 1 calc R U . . .
C5 C 0.22181(12) 0.54299(15) 0.83420(13) 0.0215(3) Uani 1 1 d . . . . .
H5A H 0.191156 0.446738 0.845200 0.026 Uiso 1 1 calc R U . . .
H5B H 0.170008 0.607803 0.877546 0.026 Uiso 1 1 calc R U . . .
C6 C 0.36070(13) 0.55429(15) 0.89881(13) 0.0228(3) Uani 1 1 d . . . . .
H6A H 0.366973 0.542953 0.994103 0.027 Uiso 1 1 calc R U . . .
H6B H 0.409431 0.477235 0.867266 0.027 Uiso 1 1 calc R U . . .
C7 C 0.26266(12) 0.49701(13) 0.47256(12) 0.0181(3) Uani 1 1 d . . . . .
C8 C 0.15864(12) 0.56174(14) 0.39384(13) 0.0201(3) Uani 1 1 d . . . . .
H8 H 0.117327 0.638107 0.427311 0.024 Uiso 1 1 calc R U . . .
C9 C 0.11523(12) 0.51599(14) 0.26802(13) 0.0206(3) Uani 1 1 d . . . . .
H9 H 0.045162 0.561274 0.215032 0.025 Uiso 1 1 calc R U . . .
C10 C 0.17507(13) 0.40278(14) 0.21940(13) 0.0198(3) Uani 1 1 d . . . . .
C11 C 0.28277(13) 0.34186(14) 0.29440(13) 0.0210(3) Uani 1 1 d . . . . .
H11 H 0.326004 0.267846 0.259664 0.025 Uiso 1 1 calc R U . . .
C12 C 0.32641(12) 0.38980(14) 0.41978(13) 0.0203(3) Uani 1 1 d . . . . .
H12 H 0.400505 0.349218 0.470325 0.024 Uiso 1 1 calc R U . . .
C13 C 0.11854(13) 0.34493(14) 0.09459(13) 0.0216(3) Uani 1 1 d . . . . .

loop_
_atom_site_aniso_label
_atom_site_aniso_U_11
_atom_site_aniso_U_22
_atom_site_aniso_U_33
_atom_site_aniso_U_23
_atom_site_aniso_U_13
_atom_site_aniso_U_12
O1 0.0215(5) 0.0305(6) 0.0223(5) -0.0036(4) -0.0005(4) -0.0037(4)
O2 0.0264(5) 0.0306(6) 0.0319(6) -0.0068(4) 0.0069(4) -0.0117(4)
N1 0.0299(7) 0.0305(7) 0.0232(6) -0.0014(5) 0.0033(5) -0.0045(5)
C1 0.0165(6) 0.0243(7) 0.0236(7) -0.0048(5) 0.0051(5) -0.0014(5)
C2 0.0176(6) 0.0183(6) 0.0197(6) -0.0006(5) 0.0015(5) -0.0011(5)
C3 0.0173(6) 0.0189(6) 0.0194(6) -0.0001(5) 0.0005(5) 0.0006(5)
C4 0.0145(6) 0.0198(6) 0.0221(7) 0.0000(5) 0.0013(5) -0.0011(5)
C5 0.0208(7) 0.0228(7) 0.0215(7) -0.0003(5) 0.0056(5) -0.0008(5)
C6 0.0232(7) 0.0261(7) 0.0182(6) 0.0003(5) 0.0015(5) 0.0031(6)
C7 0.0169(6) 0.0173(6) 0.0197(6) 0.0007(5) 0.0024(5) -0.0032(5)
C8 0.0189(6) 0.0182(6) 0.0226(7) -0.0007(5) 0.0023(5) 0.0008(5)
C9 0.0167(6) 0.0216(7) 0.0224(7) 0.0027(5) 0.0004(5) -0.0009(5)
C10 0.0205(6) 0.0209(7) 0.0182(6) 0.0009(5) 0.0042(5) -0.0050(5)
C11 0.0218(6) 0.0191(6) 0.0231(7) -0.0003(5) 0.0065(5) 0.0004(5)
C12 0.0177(6) 0.0209(7) 0.0218(7) 0.0033(5) 0.0019(5) 0.0010(5)
C13 0.0211(6) 0.0225(7) 0.0219(7) 0.0018(5) 0.0055(5) -0.0025(5)

loop_
_atom_type_symbol
_atom_type_description
_atom_type_scat_dispersion_real
_atom_type_scat_dispersion_imag
_atom_type_scat_source
C C 0.0033 0.0016 'International Tables Vol C Tables 4.2.6.8 and 6.1.1.4'
H H 0.0000 0.0000 'International Tables Vol C Tables 4.2.6.8 and 6.1.1.4'
N N 0.0061 0.0033 'International Tables Vol C Tables 4.2.6.8 and 6.1.1.4'
O O 0.0106 0.0060 'International Tables Vol C Tables 4.2.6.8 and 6.1.1.4'

loop_
_geom_angle_atom_site_label_1
_geom_angle_atom_site_label_2
_geom_angle_atom_site_label_3
_geom_angle
_geom_angle_site_symmetry_1
_geom_angle_site_symmetry_3
_geom_angle_publ_flag
C1 O1 C6 121.17(10) . . ?
O2 C1 O1 118.06(12) . . ?
O2 C1 C2 122.23(13) . . ?
O1 C1 C2 119.68(12) . . ?
C1 C2 C4 119.26(11) . . ?
C1 C2 C3 119.35(11) . . ?
C4 C2 C3 59.50(8) . . ?
C1 C2 H2 115.7 . . ?
C4 C2 H2 115.7 . . ?
C3 C2 H2 115.7 . . ?
C7 C3 C4 119.48(11) . . ?
C7 C3 C2 119.24(11) . . ?
C4 C3 C2 59.11(8) . . ?
C7 C3 H3 115.7 . . ?
C4 C3 H3 115.7 . . ?
C2 C3 H3 115.7 . . ?
C2 C4 C5 115.67(11) . . ?
C2 C4 C3 61.40(8) . . ?
C5 C4 C3 120.27(11) . . ?
C2 C4 H4 116.1 . . ?
C5 C4 H4 116.1 . . ?
C3 C4 H4 116.1 . . ?
C4 C5 C6 111.75(11) . . ?
C4 C5 H5A 109.3 . . ?
C6 C5 H5A 109.3 . . ?
C4 C5 H5B 109.3 . . ?
C6 C5 H5B 109.3 . . ?
H5A C5 H5B 107.9 . . ?
O1 C6 C5 112.86(11) . . ?
O1 C6 H6A 109.0 . . ?
C5 C6 H6A 109.0 . . ?
O1 C6 H6B 109.0 . . ?
C5 C6 H6B 109.0 . . ?
H6A C6 H6B 107.8 . . ?
C12 C7 C8 118.85(12) . . ?
C12 C7 C3 119.45(12) . . ?
C8 C7 C3 121.65(12) . . ?
C9 C8 C7 120.87(12) . . ?
C9 C8 H8 119.6 . . ?
C7 C8 H8 119.6 . . ?
C8 C9 C10 119.53(12) . . ?
C8 C9 H9 120.2 . . ?
C10 C9 H9 120.2 . . ?
C11 C10 C9 120.15(12) . . ?
C11 C10 C13 120.99(12) . . ?
C9 C10 C13 118.73(12) . . ?
C12 C11 C10 119.70(12) . . ?
C12 C11 H11 120.2 . . ?
C10 C11 H11 120.2 . . ?
C11 C12 C7 120.69(12) . . ?
C11 C12 H12 119.7 . . ?
C7 C12 H12 119.7 . . ?
N1 C13 C10 176.65(14) . . ?

loop_
_geom_bond_atom_site_label_1
_geom_bond_atom_site_label_2
_geom_bond_distance
_geom_bond_site_symmetry_2
_geom_bond_publ_flag
O1 C1 1.3468(17) . ?
O1 C6 1.4606(17) . ?
O2 C1 1.2086(17) . ?
N1 C13 1.1472(18) . ?
C1 C2 1.4794(18) . ?
C2 C4 1.5021(18) . ?
C2 C3 1.5368(18) . ?
C2 H2 1.0000 . ?
C3 C7 1.4869(18) . ?
C3 C4 1.5081(18) . ?
C3 H3 1.0000 . ?
C4 C5 1.5056(18) . ?
C4 H4 1.0000 . ?
C5 C6 1.5151(18) . ?
C5 H5A 0.9900 . ?
C5 H5B 0.9900 . ?
C6 H6A 0.9900 . ?
C6 H6B 0.9900 . ?
C7 C12 1.3950(18) . ?
C7 C8 1.4000(18) . ?
C8 C9 1.3825(18) . ?
C8 H8 0.9500 . ?
C9 C10 1.3958(19) . ?
C9 H9 0.9500 . ?
C10 C11 1.3951(19) . ?
C10 C13 1.4438(18) . ?
C11 C12 1.3857(19) . ?
C11 H11 0.9500 . ?
C12 H12 0.9500 . ?

loop_
_geom_torsion_atom_site_label_1
_geom_torsion_atom_site_label_2
_geom_torsion_atom_site_label_3
_geom_torsion_atom_site_label_4
_geom_torsion
_geom_torsion_site_symmetry_1
_geom_torsion_site_symmetry_2
_geom_torsion_site_symmetry_3
_geom_torsion_site_symmetry_4
_geom_torsion_publ_flag
C6 O1 C1 O2 -176.32(12) . . . . ?
C6 O1 C1 C2 5.35(18) . . . . ?
O2 C1 C2 C4 -165.34(12) . . . . ?
O1 C1 C2 C4 12.92(18) . . . . ?
O2 C1 C2 C3 125.29(14) . . . . ?
O1 C1 C2 C3 -56.45(17) . . . . ?
C1 C2 C3 C7 -142.56(12) . . . . ?
C4 C2 C3 C7 108.80(13) . . . . ?
C1 C2 C3 C4 108.64(13) . . . . ?
C1 C2 C4 C5 3.23(17) . . . . ?
C3 C2 C4 C5 112.01(12) . . . . ?
C1 C2 C4 C3 -108.78(13) . . . . ?
C7 C3 C4 C2 -108.40(13) . . . . ?
C7 C3 C4 C5 146.94(12) . . . . ?
C2 C3 C4 C5 -104.66(13) . . . . ?
C2 C4 C5 C6 -34.37(16) . . . . ?
C3 C4 C5 C6 36.09(17) . . . . ?
C1 O1 C6 C5 -38.18(16) . . . . ?
C4 C5 C6 O1 51.48(15) . . . . ?
C4 C3 C7 C12 -143.13(13) . . . . ?
C2 C3 C7 C12 147.93(12) . . . . ?
C4 C3 C7 C8 34.21(18) . . . . ?
C2 C3 C7 C8 -34.73(18) . . . . ?
C12 C7 C8 C9 3.3(2) . . . . ?
C3 C7 C8 C9 -174.07(12) . . . . ?
C7 C8 C9 C10 0.7(2) . . . . ?
C8 C9 C10 C11 -3.94(19) . . . . ?
C8 C9 C10 C13 172.04(12) . . . . ?
C9 C10 C11 C12 3.1(2) . . . . ?
C13 C10 C11 C12 -172.76(12) . . . . ?
C10 C11 C12 C7 0.9(2) . . . . ?
C8 C7 C12 C11 -4.1(2) . . . . ?
C3 C7 C12 C11 173.31(12) . . . . ?
